data_1515457
loop_
_publ_author_name
'Scott, Lauren E.'
'Telpoukhovskaia, Maria'
'Rodr\'iguez-Rodr\'iguez, Cristina'
'Merkel, Michael'
'Bowen, Meryn L.'
'Page, Brent D. G.'
'Green, David E.'
'Storr, Tim'
'Thomas, Fancy'
'Allen, David D.'
'Lockman, Paul R.'
'Patrick, Brian O.'
'Adam, Michael J.'
'Orvig, Chris'

_publ_section_title
;
 N-Aryl-substituted 3-(\b-D-glucopyranosyloxy)-2-methyl-4(1H)-pyridinones
 as agents for Alzheimer's therapy
;
_journal_issue 4
_journal_name_full 'Chemical Science'
_journal_page_first 642
_journal_paper_doi 10.1039/c0sc00544d
_journal_volume 2
_journal_year 2011
_chemical_formula_sum 'C13 H16 N2 O3'
_chemical_formula_weight 248.28
_chemical_name_systematic
;
?
;
_space_group_IT_number 4
_symmetry_cell_setting monoclinic
_symmetry_space_group_name_Hall 'P 2yb'
_symmetry_space_group_name_H-M 'P 1 21 1'
_atom_sites_solution_hydrogens geom
_atom_sites_solution_primary direct
_atom_sites_solution_secondary difmap
_audit_creation_method SHELXL-97
_cell_angle_alpha 90.00
_cell_angle_beta 90.255(2)
_cell_angle_gamma 90.00
_cell_formula_units_Z 4
_cell_length_a 8.2835(4)
_cell_length_b 13.9790(7)
_cell_length_c 10.5581(5)
_cell_measurement_reflns_used 4136
_cell_measurement_temperature 173(2)
_cell_measurement_theta_max 27.44
_cell_measurement_theta_min 2.86
_cell_volume 1222.56(10)
_computing_structure_refinement 'SHELXL-97 (Sheldrick, 1997)'
_diffrn_ambient_temperature 173(2)
_diffrn_measured_fraction_theta_full 1.000
_diffrn_measured_fraction_theta_max 1.000
_diffrn_measurement_device_type 'Bruker X8 APEX II'
_diffrn_measurement_method 'area detector'
_diffrn_radiation_monochromator graphite
_diffrn_radiation_source 'fine-focus sealed tube'
_diffrn_radiation_type MoK\a
_diffrn_radiation_wavelength 0.71073
_diffrn_reflns_av_R_equivalents 0.0225
_diffrn_reflns_av_sigmaI/netI 0.0301
_diffrn_reflns_limit_h_max 10
_diffrn_reflns_limit_h_min -8
_diffrn_reflns_limit_k_max 18
_diffrn_reflns_limit_k_min -16
_diffrn_reflns_limit_l_max 13
_diffrn_reflns_limit_l_min -12
_diffrn_reflns_number 12232
_diffrn_reflns_theta_full 27.51
_diffrn_reflns_theta_max 27.51
_diffrn_reflns_theta_min 1.93
_exptl_absorpt_coefficient_mu 0.097
_exptl_absorpt_correction_T_max 0.990
_exptl_absorpt_correction_T_min 0.795
_exptl_absorpt_correction_type multi-scan
_exptl_crystal_colour pink
_exptl_crystal_density_diffrn 1.349
_exptl_crystal_density_method 'not measured'
_exptl_crystal_description plate
_exptl_crystal_F_000 528
_exptl_crystal_size_max 0.50
_exptl_crystal_size_mid 0.25
_exptl_crystal_size_min 0.10
_refine_diff_density_max 0.243
_refine_diff_density_min -0.204
_refine_diff_density_rms 0.036
_refine_ls_abs_structure_details 'Flack H D (1983), Acta Cryst. A39, 876-881'
_refine_ls_abs_structure_Flack 0.5(9)
_refine_ls_extinction_method none
_refine_ls_goodness_of_fit_ref 1.031
_refine_ls_hydrogen_treatment mixed
_refine_ls_matrix_type full
_refine_ls_number_parameters 361
_refine_ls_number_reflns 5314
_refine_ls_number_restraints 1
_refine_ls_restrained_S_all 1.031
_refine_ls_R_factor_all 0.0453
_refine_ls_R_factor_gt 0.0366
_refine_ls_shift/su_max 0.001
_refine_ls_shift/su_mean 0.000
_refine_ls_structure_factor_coef Fsqd
_refine_ls_weighting_details 'calc w=1/[\s^2^(Fo^2^)+(0.0463P)^2^+0.2043P] where P=(Fo^2^+2Fc^2^)/3'
_refine_ls_weighting_scheme calc
_refine_ls_wR_factor_gt 0.0882
_refine_ls_wR_factor_ref 0.0931
_reflns_number_gt 4571
_reflns_number_total 5314
_reflns_threshold_expression >2sigma(I)
_cod_data_source_file c0sc00544d.txt
_cod_data_source_block co339
_cod_original_sg_symbol_H-M P21
_cod_database_code 1515457

loop_
_symmetry_equiv_pos_as_xyz
'x, y, z'
'-x, y+1/2, -z'

loop_
_atom_site_label
_atom_site_type_symbol
_atom_site_fract_x
_atom_site_fract_y
_atom_site_fract_z
_atom_site_U_iso_or_equiv
_atom_site_adp_type
_atom_site_occupancy
_atom_site_symmetry_multiplicity
_atom_site_calc_flag
_atom_site_refinement_flags
C1 C -0.2332(2) 0.43136(13) 0.49319(16) 0.0225(4) Uani 1 1 d .
C2 C -0.2404(2) 0.38645(15) 0.37424(18) 0.0295(4) Uani 1 1 d .
H2 H -0.3400 0.3607 0.3450 0.035 Uiso 1 1 calc R
C3 C -0.1051(2) 0.37919(16) 0.29939(18) 0.0299(4) Uani 1 1 d .
H3 H -0.1122 0.3489 0.2190 0.036 Uiso 1 1 calc R
C4 C 0.0410(2) 0.41587(14) 0.34068(17) 0.0249(4) Uani 1 1 d .
C5 C 0.0512(2) 0.46134(13) 0.45735(16) 0.0241(4) Uani 1 1 d .
H5 H 0.1514 0.4868 0.4857 0.029 Uiso 1 1 calc R
C6 C -0.0844(2) 0.46960(14) 0.53224(16) 0.0239(4) Uani 1 1 d .
H6 H -0.0768 0.5016 0.6114 0.029 Uiso 1 1 calc R
C7 C -0.5221(2) 0.40451(17) 0.5305(2) 0.0334(5) Uani 1 1 d .
H7A H -0.5538 0.4362 0.4514 0.050 Uiso 1 1 calc R
H7B H -0.6011 0.4194 0.5965 0.050 Uiso 1 1 calc R
H7C H -0.5184 0.3352 0.5171 0.050 Uiso 1 1 calc R
C8 C 0.2319(2) 0.48988(15) 0.19905(19) 0.0296(4) Uani 1 1 d .
H8 H 0.1713 0.5471 0.2091 0.036 Uiso 1 1 calc R
C9 C 0.3640(2) 0.49137(15) 0.12387(19) 0.0305(4) Uani 1 1 d .
H9 H 0.3933 0.5491 0.0825 0.037 Uiso 1 1 calc R
C10 C 0.4590(2) 0.40858(14) 0.10590(16) 0.0237(4) Uani 1 1 d .
C11 C 0.4020(2) 0.32465(14) 0.17091(16) 0.0237(4) Uani 1 1 d .
C12 C 0.2677(2) 0.32535(14) 0.24700(17) 0.0255(4) Uani 1 1 d .
C13 C 0.2139(2) 0.23878(16) 0.3177(2) 0.0351(5) Uani 1 1 d .
H13A H 0.1901 0.2563 0.4056 0.053 Uiso 1 1 calc R
H13B H 0.2998 0.1905 0.3165 0.053 Uiso 1 1 calc R
H13C H 0.1166 0.2126 0.2776 0.053 Uiso 1 1 calc R
C14 C 0.3944(2) 0.68061(13) 0.36374(17) 0.0236(4) Uani 1 1 d .
C15 C 0.3868(2) 0.73035(14) 0.24840(17) 0.0258(4) Uani 1 1 d .
H15 H 0.2890 0.7605 0.2231 0.031 Uiso 1 1 calc R
C16 C 0.5210(2) 0.73555(14) 0.17150(17) 0.0265(4) Uani 1 1 d .
H16 H 0.5149 0.7697 0.0938 0.032 Uiso 1 1 calc R
C17 C 0.6635(2) 0.69175(13) 0.20614(16) 0.0238(4) Uani 1 1 d .
C18 C 0.6740(2) 0.64248(14) 0.32012(18) 0.0270(4) Uani 1 1 d .
H18 H 0.7722 0.6122 0.3441 0.032 Uiso 1 1 calc R
C19 C 0.5415(2) 0.63776(14) 0.39811(18) 0.0261(4) Uani 1 1 d .
H19 H 0.5498 0.6049 0.4766 0.031 Uiso 1 1 calc R
C20 C 0.1059(2) 0.70757(16) 0.4085(2) 0.0349(5) Uani 1 1 d .
H20A H 0.1101 0.7771 0.3968 0.052 Uiso 1 1 calc R
H20B H 0.0296 0.6921 0.4762 0.052 Uiso 1 1 calc R
H20C H 0.0704 0.6772 0.3295 0.052 Uiso 1 1 calc R
C21 C 0.8515(2) 0.61830(15) 0.06037(19) 0.0294(4) Uani 1 1 d .
H21 H 0.7889 0.5616 0.0666 0.035 Uiso 1 1 calc R
C22 C 0.9859(2) 0.61846(15) -0.0130(2) 0.0303(4) Uani 1 1 d .
H22 H 1.0148 0.5619 -0.0573 0.036 Uiso 1 1 calc R
C23 C 1.0838(2) 0.70100(14) -0.02487(16) 0.0246(4) Uani 1 1 d .
C24 C 1.0297(2) 0.78275(14) 0.04487(16) 0.0234(4) Uani 1 1 d .
C25 C 0.8934(2) 0.78092(13) 0.11803(17) 0.0235(4) Uani 1 1 d .
C26 C 0.8409(2) 0.86622(15) 0.19302(19) 0.0322(4) Uani 1 1 d .
H26A H 0.9270 0.9143 0.1931 0.048 Uiso 1 1 calc R
H26B H 0.8181 0.8467 0.2803 0.048 Uiso 1 1 calc R
H26C H 0.7432 0.8935 0.1548 0.048 Uiso 1 1 calc R
N1 N -0.36558(18) 0.43793(13) 0.56914(16) 0.0296(4) Uani 1 1 d .
N2 N 0.18275(18) 0.40989(12) 0.26047(14) 0.0258(3) Uani 1 1 d .
N3 N 0.26432(19) 0.67265(14) 0.44229(16) 0.0323(4) Uani 1 1 d .
N4 N 0.80462(18) 0.69777(11) 0.12518(14) 0.0250(3) Uani 1 1 d .
O1 O 0.58491(15) 0.40613(10) 0.03766(12) 0.0279(3) Uani 1 1 d .
O2 O 0.48423(17) 0.24104(10) 0.15831(13) 0.0320(3) Uani 1 1 d .
O3 O 1.21122(16) 0.70575(10) -0.09144(13) 0.0317(3) Uani 1 1 d .
O4 O 1.11568(16) 0.86535(10) 0.04031(14) 0.0312(3) Uani 1 1 d .
O5 O 0.2611(2) 0.58620(13) 0.69887(15) 0.0434(4) Uani 1 1 d .
O6 O 0.5666(2) 0.52558(14) 0.82188(15) 0.0417(4) Uani 1 1 d .
H1N H -0.358(2) 0.4644(16) 0.642(2) 0.027(5) Uiso 1 1 d .
H2O H 1.214(3) 0.8520(19) 0.001(2) 0.048(7) Uiso 1 1 d .
H3N H 0.279(3) 0.6516(18) 0.523(2) 0.040(6) Uiso 1 1 d .
H4O H 0.576(3) 0.2459(18) 0.121(2) 0.041(6) Uiso 1 1 d .
H5A H 0.359(4) 0.555(3) 0.731(3) 0.081(10) Uiso 1 1 d .
H5B H 0.236(3) 0.623(2) 0.764(3) 0.053(8) Uiso 1 1 d .
H6A H 0.578(3) 0.584(3) 0.847(3) 0.067(9) Uiso 1 1 d .
H6B H 0.576(4) 0.484(3) 0.893(3) 0.078(11) Uiso 1 1 d .

loop_
_atom_site_aniso_label
_atom_site_aniso_U_11
_atom_site_aniso_U_22
_atom_site_aniso_U_33
_atom_site_aniso_U_23
_atom_site_aniso_U_13
_atom_site_aniso_U_12
C1 0.0209(8) 0.0221(9) 0.0246(8) 0.0039(7) 0.0021(6) 0.0040(7)
C2 0.0211(8) 0.0363(12) 0.0311(10) -0.0053(8) -0.0029(7) -0.0008(8)
C3 0.0270(9) 0.0378(12) 0.0247(9) -0.0086(8) 0.0010(7) 0.0012(8)
C4 0.0213(8) 0.0281(10) 0.0253(9) -0.0022(8) 0.0041(7) 0.0033(7)
C5 0.0213(8) 0.0233(10) 0.0277(9) -0.0016(7) -0.0009(7) -0.0001(7)
C6 0.0262(9) 0.0239(10) 0.0216(8) -0.0020(7) 0.0006(7) 0.0031(7)
C7 0.0218(9) 0.0378(12) 0.0407(11) 0.0044(9) 0.0066(8) 0.0007(8)
C8 0.0293(10) 0.0254(10) 0.0342(10) -0.0013(8) 0.0057(8) 0.0054(8)
C9 0.0330(10) 0.0244(10) 0.0342(10) 0.0001(8) 0.0094(8) -0.0006(8)
C10 0.0250(9) 0.0264(10) 0.0196(8) -0.0035(7) 0.0012(7) -0.0006(8)
C11 0.0251(9) 0.0251(10) 0.0210(8) -0.0028(7) 0.0016(7) 0.0024(7)
C12 0.0254(9) 0.0292(10) 0.0218(8) -0.0008(7) 0.0014(7) 0.0031(8)
C13 0.0331(10) 0.0338(11) 0.0384(11) 0.0071(9) 0.0127(8) 0.0026(9)
C14 0.0238(8) 0.0210(9) 0.0261(8) -0.0011(8) 0.0028(7) -0.0038(7)
C15 0.0231(8) 0.0247(10) 0.0296(9) 0.0011(8) -0.0010(7) 0.0012(7)
C16 0.0289(9) 0.0258(10) 0.0247(9) 0.0051(8) -0.0002(7) -0.0010(8)
C17 0.0229(8) 0.0235(10) 0.0251(9) 0.0005(8) 0.0047(7) -0.0031(7)
C18 0.0209(9) 0.0262(10) 0.0339(10) 0.0057(8) -0.0033(8) -0.0008(7)
C19 0.0287(9) 0.0241(10) 0.0256(9) 0.0060(8) 0.0001(7) -0.0047(8)
C20 0.0255(9) 0.0339(12) 0.0453(12) -0.0068(9) 0.0081(8) -0.0011(8)
C21 0.0300(10) 0.0229(10) 0.0354(10) -0.0022(8) 0.0014(8) -0.0045(7)
C22 0.0344(10) 0.0236(10) 0.0327(10) -0.0055(8) 0.0040(8) 0.0008(8)
C23 0.0250(9) 0.0273(10) 0.0216(8) 0.0012(8) 0.0015(7) 0.0012(8)
C24 0.0233(8) 0.0238(9) 0.0231(9) 0.0016(7) 0.0024(7) -0.0014(7)
C25 0.0242(8) 0.0222(9) 0.0241(9) 0.0004(7) 0.0016(7) 0.0000(7)
C26 0.0321(10) 0.0284(11) 0.0361(10) -0.0066(9) 0.0097(8) -0.0051(8)
N1 0.0241(8) 0.0394(10) 0.0252(8) -0.0019(8) 0.0058(6) 0.0014(7)
N2 0.0243(7) 0.0282(9) 0.0249(8) -0.0021(7) 0.0060(6) 0.0017(7)
N3 0.0257(8) 0.0398(10) 0.0315(9) 0.0050(8) 0.0064(7) 0.0001(7)
N4 0.0231(7) 0.0261(9) 0.0257(7) 0.0004(7) 0.0043(6) -0.0009(7)
O1 0.0271(6) 0.0282(7) 0.0286(7) 0.0001(6) 0.0099(5) 0.0015(6)
O2 0.0301(7) 0.0272(7) 0.0389(8) 0.0047(6) 0.0143(6) 0.0058(6)
O3 0.0302(7) 0.0324(8) 0.0326(7) -0.0027(6) 0.0103(6) -0.0006(6)
O4 0.0283(7) 0.0252(7) 0.0401(8) -0.0038(6) 0.0130(6) -0.0055(6)
O5 0.0558(10) 0.0423(9) 0.0320(8) -0.0064(7) 0.0026(7) -0.0001(8)
O6 0.0580(10) 0.0364(10) 0.0309(8) 0.0005(7) 0.0037(7) 0.0037(8)

loop_
_atom_type_symbol
_atom_type_description
_atom_type_scat_dispersion_real
_atom_type_scat_dispersion_imag
_atom_type_scat_source
C C 0.0033 0.0016 'International Tables Vol C Tables 4.2.6.8 and 6.1.1.4'
H H 0.0000 0.0000 'International Tables Vol C Tables 4.2.6.8 and 6.1.1.4'
N N 0.0061 0.0033 'International Tables Vol C Tables 4.2.6.8 and 6.1.1.4'
O O 0.0106 0.0060 'International Tables Vol C Tables 4.2.6.8 and 6.1.1.4'

loop_
_geom_angle_atom_site_label_1
_geom_angle_atom_site_label_2
_geom_angle_atom_site_label_3
_geom_angle
N1 C1 C6 120.58(17)
N1 C1 C2 121.62(16)
C6 C1 C2 117.80(15)
C3 C2 C1 120.93(16)
C3 C2 H2 119.5
C1 C2 H2 119.5
C2 C3 C4 120.32(17)
C2 C3 H3 119.8
C4 C3 H3 119.8
C3 C4 C5 119.91(16)
C3 C4 N2 120.21(16)
C5 C4 N2 119.85(16)
C6 C5 C4 120.02(16)
C6 C5 H5 120.0
C4 C5 H5 120.0
C5 C6 C1 121.00(16)
C5 C6 H6 119.5
C1 C6 H6 119.5
N1 C7 H7A 109.5
N1 C7 H7B 109.5
H7A C7 H7B 109.5
N1 C7 H7C 109.5
H7A C7 H7C 109.5
H7B C7 H7C 109.5
C9 C8 N2 122.53(18)
C9 C8 H8 118.7
N2 C8 H8 118.7
C8 C9 C10 121.20(18)
C8 C9 H9 119.4
C10 C9 H9 119.4
O1 C10 C9 123.87(17)
O1 C10 C11 121.36(17)
C9 C10 C11 114.77(16)
O2 C11 C12 118.05(17)
O2 C11 C10 119.20(15)
C12 C11 C10 122.74(17)
C11 C12 N2 118.66(17)
C11 C12 C13 122.09(17)
N2 C12 C13 119.23(15)
C12 C13 H13A 109.5
C12 C13 H13B 109.5
H13A C13 H13B 109.5
C12 C13 H13C 109.5
H13A C13 H13C 109.5
H13B C13 H13C 109.5
N3 C14 C15 122.29(16)
N3 C14 C19 119.60(17)
C15 C14 C19 118.11(16)
C16 C15 C14 120.19(16)
C16 C15 H15 119.9
C14 C15 H15 119.9
C17 C16 C15 120.76(17)
C17 C16 H16 119.6
C15 C16 H16 119.6
C16 C17 C18 120.04(16)
C16 C17 N4 120.57(16)
C18 C17 N4 119.38(16)
C19 C18 C17 119.66(16)
C19 C18 H18 120.2
C17 C18 H18 120.2
C18 C19 C14 121.23(17)
C18 C19 H19 119.4
C14 C19 H19 119.4
N3 C20 H20A 109.5
N3 C20 H20B 109.5
H20A C20 H20B 109.5
N3 C20 H20C 109.5
H20A C20 H20C 109.5
H20B C20 H20C 109.5
C22 C21 N4 121.39(19)
C22 C21 H21 119.3
N4 C21 H21 119.3
C21 C22 C23 121.53(19)
C21 C22 H22 119.2
C23 C22 H22 119.2
O3 C23 C22 124.63(18)
O3 C23 C24 120.30(17)
C22 C23 C24 115.07(16)
O4 C24 C25 117.99(17)
O4 C24 C23 119.66(15)
C25 C24 C23 122.34(17)
C24 C25 N4 119.19(16)
C24 C25 C26 121.66(17)
N4 C25 C26 119.13(15)
C25 C26 H26A 109.5
C25 C26 H26B 109.5
H26A C26 H26B 109.5
C25 C26 H26C 109.5
H26A C26 H26C 109.5
H26B C26 H26C 109.5
C1 N1 C7 122.55(17)
C1 N1 H1N 120.1(14)
C7 N1 H1N 117.3(14)
C8 N2 C12 120.09(15)
C8 N2 C4 118.44(16)
C12 N2 C4 121.47(15)
C14 N3 C20 122.71(18)
C14 N3 H3N 119.4(14)
C20 N3 H3N 117.4(14)
C21 N4 C25 120.48(15)
C21 N4 C17 118.68(16)
C25 N4 C17 120.79(15)
C11 O2 H4O 114.9(17)
C24 O4 H2O 107.7(16)
H5A O5 H5B 101(2)
H6A O6 H6B 109(3)

loop_
_geom_bond_atom_site_label_1
_geom_bond_atom_site_label_2
_geom_bond_distance
C1 N1 1.364(2)
C1 C6 1.404(2)
C1 C2 1.405(3)
C2 C3 1.378(3)
C2 H2 0.9500
C3 C4 1.383(3)
C3 H3 0.9500
C4 C5 1.388(3)
C4 N2 1.453(2)
C5 C6 1.381(2)
C5 H5 0.9500
C6 H6 0.9500
C7 N1 1.436(3)
C7 H7A 0.9800
C7 H7B 0.9800
C7 H7C 0.9800
C8 C9 1.355(3)
C8 N2 1.356(3)
C8 H8 0.9500
C9 C10 1.413(3)
C9 H9 0.9500
C10 O1 1.270(2)
C10 C11 1.440(3)
C11 O2 1.360(2)
C11 C12 1.375(2)
C12 N2 1.383(2)
C12 C13 1.491(3)
C13 H13A 0.9800
C13 H13B 0.9800
C13 H13C 0.9800
C14 N3 1.367(2)
C14 C15 1.403(3)
C14 C19 1.404(3)
C15 C16 1.381(2)
C15 H15 0.9500
C16 C17 1.378(3)
C16 H16 0.9500
C17 C18 1.389(3)
C17 N4 1.454(2)
C18 C19 1.377(3)
C18 H18 0.9500
C19 H19 0.9500
C20 N3 1.444(3)
C20 H20A 0.9800
C20 H20B 0.9800
C20 H20C 0.9800
C21 C22 1.359(3)
C21 N4 1.362(3)
C21 H21 0.9500
C22 C23 1.416(3)
C22 H22 0.9500
C23 O3 1.272(2)
C23 C24 1.432(3)
C24 O4 1.358(2)
C24 C25 1.371(2)
C25 N4 1.378(2)
C25 C26 1.497(3)
C26 H26A 0.9800
C26 H26B 0.9800
C26 H26C 0.9800
N1 H1N 0.86(2)
N3 H3N 0.90(2)
O2 H4O 0.86(2)
O4 H2O 0.93(3)
O5 H5A 0.98(3)
O5 H5B 0.88(3)
O6 H6A 0.86(4)
O6 H6B 0.95(4)

loop_
_geom_torsion_atom_site_label_1
_geom_torsion_atom_site_label_2
_geom_torsion_atom_site_label_3
_geom_torsion_atom_site_label_4
_geom_torsion
N1 C1 C2 C3 -179.07(19)
C6 C1 C2 C3 0.8(3)
C1 C2 C3 C4 0.3(3)
C2 C3 C4 C5 -0.8(3)
C2 C3 C4 N2 -178.72(18)
C3 C4 C5 C6 0.2(3)
N2 C4 C5 C6 178.13(17)
C4 C5 C6 C1 0.9(3)
N1 C1 C6 C5 178.47(17)
C2 C1 C6 C5 -1.4(3)
N2 C8 C9 C10 -0.3(3)
C8 C9 C10 O1 -179.23(18)
C8 C9 C10 C11 1.2(3)
O1 C10 C11 O2 -0.3(3)
C9 C10 C11 O2 179.23(16)
O1 C10 C11 C12 178.94(16)
C9 C10 C11 C12 -1.5(3)
O2 C11 C12 N2 -179.89(16)
C10 C11 C12 N2 0.8(3)
O2 C11 C12 C13 1.8(3)
C10 C11 C12 C13 -177.53(17)
N3 C14 C15 C16 -179.28(18)
C19 C14 C15 C16 0.6(3)
C14 C15 C16 C17 0.4(3)
C15 C16 C17 C18 -0.7(3)
C15 C16 C17 N4 -179.73(17)
C16 C17 C18 C19 -0.1(3)
N4 C17 C18 C19 179.02(17)
C17 C18 C19 C14 1.1(3)
N3 C14 C19 C18 178.56(18)
C15 C14 C19 C18 -1.3(3)
N4 C21 C22 C23 0.3(3)
C21 C22 C23 O3 179.71(19)
C21 C22 C23 C24 -0.4(3)
O3 C23 C24 O4 -0.4(3)
C22 C23 C24 O4 179.65(16)
O3 C23 C24 C25 -179.86(17)
C22 C23 C24 C25 0.2(3)
O4 C24 C25 N4 -179.46(16)
C23 C24 C25 N4 0.0(3)
O4 C24 C25 C26 -1.1(3)
C23 C24 C25 C26 178.36(18)
C6 C1 N1 C7 176.57(18)
C2 C1 N1 C7 -3.5(3)
C9 C8 N2 C12 -0.5(3)
C9 C8 N2 C4 178.97(18)
C11 C12 N2 C8 0.2(3)
C13 C12 N2 C8 178.59(17)
C11 C12 N2 C4 -179.22(16)
C13 C12 N2 C4 -0.8(3)
C3 C4 N2 C8 103.6(2)
C5 C4 N2 C8 -74.2(2)
C3 C4 N2 C12 -76.9(2)
C5 C4 N2 C12 105.2(2)
C15 C14 N3 C20 5.3(3)
C19 C14 N3 C20 -174.52(19)
C22 C21 N4 C25 -0.1(3)
C22 C21 N4 C17 -177.46(17)
C24 C25 N4 C21 0.0(3)
C26 C25 N4 C21 -178.46(18)
C24 C25 N4 C17 177.24(16)
C26 C25 N4 C17 -1.2(2)
C16 C17 N4 C21 -107.8(2)
C18 C17 N4 C21 73.2(2)
C16 C17 N4 C25 74.9(2)
C18 C17 N4 C25 -104.2(2)
